data_4119382
loop_
_publ_author_name
'Naohiro Kirai'
'Jun Takaya'
'Nobuharu Iwasawa'

_publ_contact_author_email niwasawa@chem.titech.ac.jp
_publ_contact_author_name 'Nobuharu Iwasawa'
_publ_section_title
;
 Two Reversible \s-Bond Metathesis Pathways for Boron-Palladium Bond
 Formation: Selective Synthesis of Isomeric Five-Coordinate Borylpalladium
 Complexes
;
_journal_name_full 'Journal of the American Chemical Society'
_journal_page_first 2493
_journal_page_last 2496
_journal_paper_doi 10.1021/ja400294m
_journal_volume 135
_journal_year 2013
_chemical_formula_sum 'C61 H58 B O2 P3 Pd Si'
_chemical_formula_weight 1061.28
_chemical_name_systematic
; 
 ? 
;
_space_group_IT_number 7
_symmetry_cell_setting monoclinic
_symmetry_space_group_name_Hall 'P -2yac'
_symmetry_space_group_name_H-M 'P 1 n 1'
_atom_sites_solution_hydrogens geom
_atom_sites_solution_primary direct
_atom_sites_solution_secondary difmap
_audit_creation_method SHELXL-97
_cell_angle_alpha 90.00
_cell_angle_beta 92.255(10)
_cell_angle_gamma 90.00
_cell_formula_units_Z 2
_cell_length_a 12.084(6)
_cell_length_b 17.047(8)
_cell_length_c 12.463(6)
_cell_measurement_reflns_used 4833
_cell_measurement_temperature 123(2)
_cell_measurement_theta_max 30.0723
_cell_measurement_theta_min 2.0670
_cell_volume 2565(2)
_computing_structure_refinement 'SHELXL-97 (Sheldrick, 1997)'
_computing_structure_solution 'SHELXS-97 (Sheldrick, 1990)'
_diffrn_ambient_temperature 123(2)
_diffrn_measured_fraction_theta_full 0.990
_diffrn_measured_fraction_theta_max 0.990
_diffrn_radiation_monochromator graphite
_diffrn_radiation_source 'fine-focus sealed tube'
_diffrn_radiation_type MoK\a
_diffrn_radiation_wavelength 0.71073
_diffrn_reflns_av_R_equivalents 0.1351
_diffrn_reflns_av_sigmaI/netI 0.1986
_diffrn_reflns_limit_h_max 15
_diffrn_reflns_limit_h_min -15
_diffrn_reflns_limit_k_max 22
_diffrn_reflns_limit_k_min -19
_diffrn_reflns_limit_l_max 16
_diffrn_reflns_limit_l_min -11
_diffrn_reflns_number 19271
_diffrn_reflns_theta_full 27.50
_diffrn_reflns_theta_max 27.50
_diffrn_reflns_theta_min 2.03
_exptl_absorpt_coefficient_mu 0.523
_exptl_absorpt_correction_T_max 1.000
_exptl_absorpt_correction_T_min 0.3778
_exptl_absorpt_correction_type multi-scan
_exptl_crystal_colour colorless
_exptl_crystal_density_diffrn 1.374
_exptl_crystal_description prism
_exptl_crystal_F_000 1100
_exptl_crystal_size_max 0.120
_exptl_crystal_size_mid 0.04
_exptl_crystal_size_min 0.02
_refine_diff_density_max 1.991
_refine_diff_density_min -1.133
_refine_diff_density_rms 0.155
_refine_ls_abs_structure_details 'Flack H D (1983), Acta Cryst. A39, 876-881'
_refine_ls_abs_structure_Flack 0.55(6)
_refine_ls_extinction_method none
_refine_ls_goodness_of_fit_ref 0.995
_refine_ls_hydrogen_treatment constr
_refine_ls_matrix_type full
_refine_ls_number_parameters 627
_refine_ls_number_reflns 9458
_refine_ls_number_restraints 70
_refine_ls_restrained_S_all 0.995
_refine_ls_R_factor_all 0.1624
_refine_ls_R_factor_gt 0.0963
_refine_ls_shift/su_max 0.000
_refine_ls_shift/su_mean 0.000
_refine_ls_structure_factor_coef Fsqd
_refine_ls_weighting_details 'calc w=1/[\s^2^(Fo^2^)+(0.1206P)^2^+0.0000P] where P=(Fo^2^+2Fc^2^)/3'
_refine_ls_weighting_scheme calc
_refine_ls_wR_factor_gt 0.2185
_refine_ls_wR_factor_ref 0.2625
_reflns_number_gt 5185
_reflns_number_total 9458
_reflns_threshold_expression >2sigma(I)
_cod_data_source_file ja400294m_si_006.cif
_cod_data_source_block '_cis_BPdPSiP_PPh3_3b'
_cod_database_code 4119382

loop_
_symmetry_equiv_pos_as_xyz
'x, y, z'
'x+1/2, -y, z+1/2'

loop_
_atom_site_label
_atom_site_type_symbol
_atom_site_fract_x
_atom_site_fract_y
_atom_site_fract_z
_atom_site_U_iso_or_equiv
_atom_site_adp_type
_atom_site_occupancy
_atom_site_symmetry_multiplicity
_atom_site_calc_flag
_atom_site_refinement_flags
Pd1 Pd 0.33777(7) 0.27777(5) 0.77461(6) 0.0317(2) Uani 1 1 d .
Si1 Si 0.2610(3) 0.4004(2) 0.7303(3) 0.0330(8) Uani 1 1 d .
P1 P 0.5001(3) 0.3571(2) 0.8238(3) 0.0338(8) Uani 1 1 d .
P2 P 0.3189(3) 0.2536(2) 0.5862(2) 0.0398(9) Uani 1 1 d .
P3 P 0.3850(3) 0.1516(2) 0.8433(2) 0.0330(8) Uani 1 1 d .
B1 B 0.2137(15) 0.2928(11) 0.8885(13) 0.046(4) Uani 1 1 d .
O1 O 0.2155(12) 0.3399(8) 0.9767(8) 0.092(5) Uani 1 1 d .
C1 C 0.1270(16) 0.3217(13) 1.0465(11) 0.069(6) Uani 1 1 d .
C2 C 0.0539(12) 0.2625(10) 0.9810(11) 0.050(4) Uani 1 1 d .
O2 O 0.1259(10) 0.2443(9) 0.8911(9) 0.084(5) Uani 1 1 d .
C3 C 0.037(3) 0.1857(17) 1.034(2) 0.122(9) Uani 1 1 d U
H1 H -0.0095 0.1927 1.0940 0.183 Uiso 1 1 calc R
H2 H 0.1071 0.1647 1.0584 0.183 Uiso 1 1 calc R
H3 H 0.0018 0.1501 0.9835 0.183 Uiso 1 1 calc R
C4 C -0.045(2) 0.2885(15) 0.932(2) 0.111(8) Uani 1 1 d U
H4 H -0.0661 0.3378 0.9623 0.167 Uiso 1 1 calc R
H5 H -0.1026 0.2506 0.9425 0.167 Uiso 1 1 calc R
H6 H -0.0358 0.2951 0.8560 0.167 Uiso 1 1 calc R
C5 C 0.179(2) 0.2898(14) 1.1478(16) 0.098(7) Uani 1 1 d U
H7 H 0.2489 0.2664 1.1330 0.147 Uiso 1 1 calc R
H8 H 0.1311 0.2508 1.1769 0.147 Uiso 1 1 calc R
H9 H 0.1900 0.3315 1.1988 0.147 Uiso 1 1 calc R
C6 C 0.069(3) 0.3948(16) 1.077(2) 0.120(9) Uani 1 1 d U
H10 H 0.1220 0.4346 1.0957 0.179 Uiso 1 1 calc R
H11 H 0.0236 0.3845 1.1371 0.179 Uiso 1 1 calc R
H12 H 0.0223 0.4125 1.0172 0.179 Uiso 1 1 calc R
C7 C 0.4599(10) 0.4585(8) 0.8360(10) 0.034(3) Uani 1 1 d .
C8 C 0.5263(13) 0.5181(8) 0.8754(10) 0.040(3) Uani 1 1 d .
H13 H 0.5966 0.5054 0.9032 0.047 Uiso 1 1 calc R
C9 C 0.4946(14) 0.5942(8) 0.8759(11) 0.047(4) Uani 1 1 d .
H14 H 0.5435 0.6326 0.9017 0.056 Uiso 1 1 calc R
C10 C 0.3903(15) 0.6148(9) 0.8382(11) 0.053(4) Uani 1 1 d .
H15 H 0.3692 0.6672 0.8361 0.063 Uiso 1 1 calc R
C11 C 0.3170(14) 0.5571(9) 0.8035(8) 0.045(4) Uani 1 1 d .
H16 H 0.2449 0.5714 0.7832 0.054 Uiso 1 1 calc R
C12 C 0.3464(12) 0.4792(8) 0.7977(8) 0.033(3) Uani 1 1 d .
C13 C 0.1116(13) 0.4340(9) 0.7334(12) 0.048(4) Uani 1 1 d .
H17 H 0.0958 0.4507 0.8047 0.072 Uiso 1 1 calc R
H18 H 0.0635 0.3913 0.7127 0.072 Uiso 1 1 calc R
H19 H 0.0999 0.4769 0.6843 0.072 Uiso 1 1 calc R
C14 C 0.2986(11) 0.4120(8) 0.5836(10) 0.036(3) Uani 1 1 d .
C15 C 0.2979(14) 0.4864(9) 0.5343(11) 0.050(4) Uani 1 1 d .
H20 H 0.2810 0.5301 0.5753 0.061 Uiso 1 1 calc R
C16 C 0.3214(15) 0.4971(11) 0.4273(11) 0.060(5) Uani 1 1 d .
H21 H 0.3222 0.5472 0.3977 0.072 Uiso 1 1 calc R
C17 C 0.3434(14) 0.4326(11) 0.3655(12) 0.060(5) Uani 1 1 d .
H22 H 0.3614 0.4399 0.2943 0.072 Uiso 1 1 calc R
C18 C 0.3395(13) 0.3561(9) 0.4068(9) 0.046(4) Uani 1 1 d .
H23 H 0.3494 0.3120 0.3643 0.055 Uiso 1 1 calc R
C19 C 0.3193(13) 0.3506(8) 0.5191(10) 0.042(3) Uani 1 1 d .
C20 C 0.5598(12) 0.3367(8) 0.9608(10) 0.039(3) Uani 1 1 d .
C21 C 0.5128(12) 0.3733(9) 1.0471(10) 0.042(3) Uani 1 1 d .
H24 H 0.4580 0.4110 1.0354 0.050 Uiso 1 1 calc R
C22 C 0.5474(15) 0.3535(9) 1.1510(11) 0.052(4) Uani 1 1 d .
H25 H 0.5162 0.3783 1.2090 0.062 Uiso 1 1 calc R
C23 C 0.6278(14) 0.2974(9) 1.1685(13) 0.055(4) Uani 1 1 d .
H26 H 0.6483 0.2829 1.2384 0.066 Uiso 1 1 calc R
C24 C 0.6796(15) 0.2616(10) 1.0819(12) 0.058(5) Uani 1 1 d .
H27 H 0.7381 0.2268 1.0936 0.069 Uiso 1 1 calc R
C25 C 0.6413(12) 0.2795(8) 0.9796(11) 0.043(3) Uani 1 1 d .
H28 H 0.6702 0.2530 0.9217 0.052 Uiso 1 1 calc R
C26 C 0.6197(12) 0.3705(9) 0.7339(10) 0.044(4) Uani 1 1 d .
C27 C 0.7267(12) 0.3541(11) 0.7584(13) 0.058(4) Uani 1 1 d .
H29 H 0.7459 0.3332 0.8255 0.069 Uiso 1 1 calc R
C28 C 0.8081(17) 0.3674(15) 0.6870(17) 0.093(8) Uani 1 1 d .
H30 H 0.8808 0.3540 0.7061 0.111 Uiso 1 1 calc R
C29 C 0.786(2) 0.3985(17) 0.5919(16) 0.100(8) Uani 1 1 d .
H31 H 0.8416 0.4095 0.5450 0.120 Uiso 1 1 calc R
C30 C 0.674(2) 0.4146(18) 0.564(2) 0.119(9) Uani 1 1 d U
H32 H 0.6545 0.4331 0.4954 0.143 Uiso 1 1 calc R
C31 C 0.5965(19) 0.4026(16) 0.6371(14) 0.104(9) Uani 1 1 d .
H33 H 0.5238 0.4173 0.6199 0.124 Uiso 1 1 calc R
C32 C 0.1883(13) 0.2132(8) 0.5331(11) 0.047(4) Uani 1 1 d .
C33 C 0.0959(13) 0.2190(8) 0.5971(10) 0.043(3) Uani 1 1 d .
H34 H 0.1033 0.2394 0.6662 0.052 Uiso 1 1 calc R
C34 C -0.0063(16) 0.1942(10) 0.5565(14) 0.064(5) Uani 1 1 d .
H35 H -0.0674 0.1983 0.5993 0.077 Uiso 1 1 calc R
C35 C -0.020(2) 0.1651(11) 0.4597(15) 0.081(7) Uani 1 1 d .
H36 H -0.0902 0.1490 0.4365 0.097 Uiso 1 1 calc R
C36 C 0.0683(19) 0.1569(10) 0.3885(13) 0.066(5) Uani 1 1 d .
H37 H 0.0591 0.1361 0.3197 0.079 Uiso 1 1 calc R
C37 C 0.1713(16) 0.1832(10) 0.4325(11) 0.057(4) Uani 1 1 d .
H38 H 0.2322 0.1799 0.3893 0.068 Uiso 1 1 calc R
C38 C 0.4209(15) 0.1926(11) 0.5166(10) 0.061(5) Uani 1 1 d .
C39 C 0.5197(18) 0.2288(13) 0.4827(13) 0.080(7) Uani 1 1 d U
H39 H 0.5235 0.2833 0.4806 0.096 Uiso 1 1 calc R
C40 C 0.613(2) 0.1840(19) 0.4518(17) 0.104(8) Uani 1 1 d U
H40 H 0.6808 0.2082 0.4410 0.125 Uiso 1 1 calc R
C41 C 0.602(3) 0.1129(19) 0.4399(17) 0.109(8) Uani 1 1 d U
H41 H 0.6598 0.0857 0.4089 0.130 Uiso 1 1 calc R
C42 C 0.508(2) 0.0690(12) 0.4704(15) 0.097(7) Uani 1 1 d U
H42 H 0.5065 0.0147 0.4624 0.116 Uiso 1 1 calc R
C43 C 0.4105(17) 0.1105(10) 0.5152(11) 0.064(5) Uani 1 1 d .
H43 H 0.3489 0.0844 0.5398 0.076 Uiso 1 1 calc R
C44 C 0.3639(13) 0.1238(8) 0.9852(11) 0.043(4) Uani 1 1 d .
C45 C 0.3007(19) 0.0627(11) 1.0143(13) 0.080(7) Uani 1 1 d .
H44 H 0.2653 0.0320 0.9616 0.096 Uiso 1 1 calc R
C46 C 0.288(2) 0.0452(11) 1.1210(11) 0.093(8) Uani 1 1 d .
H45 H 0.2411 0.0045 1.1396 0.111 Uiso 1 1 calc R
C47 C 0.3425(15) 0.0864(8) 1.1987(9) 0.050(4) Uani 1 1 d .
H46 H 0.3377 0.0712 1.2701 0.060 Uiso 1 1 calc R
C48 C 0.4037(14) 0.1493(9) 1.1743(11) 0.048(4) Uani 1 1 d .
H47 H 0.4382 0.1793 1.2283 0.058 Uiso 1 1 calc R
C49 C 0.4147(13) 0.1689(9) 1.0662(11) 0.049(4) Uani 1 1 d .
H48 H 0.4564 0.2125 1.0483 0.059 Uiso 1 1 calc R
C50 C 0.5314(13) 0.1238(9) 0.8314(9) 0.045(4) Uani 1 1 d .
C51 C 0.5893(13) 0.0745(8) 0.9025(10) 0.041(3) Uani 1 1 d .
H49 H 0.5522 0.0503 0.9575 0.049 Uiso 1 1 calc R
C52 C 0.7027(14) 0.0608(10) 0.8924(11) 0.054(4) Uani 1 1 d .
H50 H 0.7402 0.0258 0.9381 0.064 Uiso 1 1 calc R
C53 C 0.7578(15) 0.1000(10) 0.8140(13) 0.057(4) Uani 1 1 d .
H51 H 0.8339 0.0940 0.8090 0.069 Uiso 1 1 calc R
C54 C 0.7003(13) 0.1476(9) 0.7434(11) 0.046(3) Uani 1 1 d .
H52 H 0.7377 0.1722 0.6889 0.055 Uiso 1 1 calc R
C55 C 0.5891(11) 0.1601(8) 0.7512(9) 0.038(3) Uani 1 1 d .
H53 H 0.5520 0.1930 0.7024 0.046 Uiso 1 1 calc R
C56 C 0.3113(11) 0.0714(6) 0.7732(11) 0.030(3) Uani 1 1 d .
C57 C 0.3607(16) -0.0008(9) 0.7466(11) 0.054(5) Uani 1 1 d .
H54 H 0.4359 -0.0081 0.7618 0.065 Uiso 1 1 calc R
C58 C 0.3004(15) -0.0603(9) 0.6990(12) 0.052(4) Uani 1 1 d .
H55 H 0.3347 -0.1066 0.6791 0.062 Uiso 1 1 calc R
C59 C 0.1869(14) -0.0502(8) 0.6812(10) 0.046(4) Uani 1 1 d .
H56 H 0.1445 -0.0907 0.6511 0.055 Uiso 1 1 calc R
C60 C 0.1394(13) 0.0158(8) 0.7065(10) 0.046(4) Uani 1 1 d .
H57 H 0.0638 0.0220 0.6922 0.056 Uiso 1 1 calc R
C61 C 0.1995(12) 0.0772(8) 0.7544(9) 0.034(3) Uani 1 1 d .
H58 H 0.1629 0.1227 0.7738 0.040 Uiso 1 1 calc R

loop_
_atom_site_aniso_label
_atom_site_aniso_U_11
_atom_site_aniso_U_22
_atom_site_aniso_U_33
_atom_site_aniso_U_23
_atom_site_aniso_U_13
_atom_site_aniso_U_12
Pd1 0.0283(5) 0.0311(5) 0.0357(4) 0.0003(5) 0.0015(3) 0.0022(5)
Si1 0.024(2) 0.035(2) 0.0394(18) -0.0007(14) -0.0032(14) -0.0011(16)
P1 0.0226(18) 0.041(2) 0.0376(16) 0.0027(14) 0.0016(13) -0.0023(15)
P2 0.040(2) 0.048(2) 0.0310(15) 0.0002(14) 0.0011(14) 0.0084(17)
P3 0.035(2) 0.0299(19) 0.0337(15) -0.0019(13) -0.0056(14) 0.0042(15)
B1 0.036(10) 0.054(12) 0.047(8) 0.008(7) 0.001(7) 0.000(8)
O1 0.110(12) 0.115(12) 0.056(7) -0.051(7) 0.048(7) -0.063(9)
C1 0.072(13) 0.103(15) 0.032(7) 0.006(8) 0.002(7) 0.042(11)
C2 0.022(8) 0.074(12) 0.056(8) 0.016(7) 0.017(6) 0.003(7)
O2 0.037(8) 0.151(13) 0.067(7) -0.045(7) 0.028(6) -0.030(8)
C3 0.121(13) 0.118(13) 0.127(12) 0.017(10) 0.004(10) -0.010(10)
C4 0.097(12) 0.106(12) 0.130(12) -0.014(9) -0.006(10) 0.000(9)
C5 0.088(14) 0.130(15) 0.074(10) 0.012(11) -0.025(10) 0.005(12)
C6 0.127(17) 0.119(16) 0.112(14) -0.002(12) -0.007(13) 0.042(14)
C7 0.011(6) 0.046(9) 0.045(7) 0.012(6) -0.008(5) -0.014(6)
C8 0.034(8) 0.032(8) 0.053(7) -0.005(6) 0.003(6) -0.007(6)
C9 0.050(10) 0.039(9) 0.051(8) 0.003(6) -0.004(7) -0.030(8)
C10 0.077(13) 0.039(9) 0.041(7) 0.005(6) -0.019(8) 0.000(8)
C11 0.058(11) 0.051(10) 0.024(6) -0.007(5) -0.016(6) 0.007(8)
C12 0.025(7) 0.045(8) 0.028(7) 0.008(5) 0.002(6) -0.007(6)
C13 0.038(9) 0.033(8) 0.072(9) 0.009(7) -0.006(7) 0.000(7)
C14 0.030(8) 0.028(7) 0.048(7) 0.006(5) -0.007(6) 0.008(6)
C15 0.056(11) 0.051(10) 0.044(7) 0.003(6) -0.004(7) -0.008(8)
C16 0.058(12) 0.079(13) 0.042(8) 0.017(8) -0.003(7) -0.005(9)
C17 0.045(11) 0.088(14) 0.048(8) 0.030(8) 0.013(7) 0.010(9)
C18 0.051(10) 0.069(11) 0.019(5) -0.002(5) -0.001(5) -0.002(8)
C19 0.049(10) 0.043(9) 0.035(6) 0.004(6) 0.001(6) -0.011(7)
C20 0.043(9) 0.033(8) 0.041(7) -0.007(5) 0.000(6) -0.002(6)
C21 0.041(9) 0.048(9) 0.036(7) -0.001(6) 0.001(6) 0.004(7)
C22 0.071(12) 0.041(9) 0.044(8) 0.001(6) 0.005(7) -0.004(8)
C23 0.050(11) 0.053(10) 0.060(9) 0.019(7) -0.023(8) -0.014(8)
C24 0.063(12) 0.056(11) 0.052(8) 0.018(7) -0.022(8) -0.013(8)
C25 0.039(9) 0.035(8) 0.055(7) 0.002(6) -0.004(6) -0.004(7)
C26 0.031(8) 0.059(10) 0.043(7) -0.002(6) -0.007(6) -0.012(7)
C27 0.016(8) 0.089(13) 0.069(9) -0.013(8) 0.016(7) 0.001(7)
C28 0.044(13) 0.15(2) 0.088(14) -0.041(14) 0.025(10) -0.030(13)
C29 0.066(16) 0.17(3) 0.063(12) -0.017(13) 0.023(11) -0.045(15)
C30 0.070(14) 0.178(19) 0.113(14) 0.025(13) 0.039(12) -0.037(13)
C31 0.051(14) 0.20(3) 0.060(11) 0.024(13) 0.016(9) -0.027(15)
C32 0.046(10) 0.035(9) 0.059(8) 0.009(6) -0.003(7) 0.008(7)
C33 0.048(10) 0.038(8) 0.044(7) 0.003(6) -0.008(6) -0.002(7)
C34 0.049(11) 0.059(11) 0.083(12) 0.003(9) -0.009(9) -0.009(9)
C35 0.105(18) 0.067(13) 0.066(11) -0.003(9) -0.042(12) -0.007(12)
C36 0.100(17) 0.049(11) 0.048(9) -0.001(7) -0.006(10) -0.003(10)
C37 0.075(13) 0.058(11) 0.037(7) -0.010(7) -0.003(7) 0.015(9)
C38 0.065(12) 0.093(14) 0.025(6) -0.004(7) 0.000(7) 0.043(10)
C39 0.077(15) 0.100(16) 0.066(10) 0.034(10) 0.039(10) 0.062(12)
C40 0.091(14) 0.140(16) 0.083(12) 0.019(12) 0.017(10) 0.055(13)
C41 0.116(15) 0.142(17) 0.066(11) -0.018(12) -0.021(11) 0.052(13)
C42 0.15(2) 0.064(13) 0.069(12) -0.031(9) -0.065(12) 0.049(12)
C43 0.096(15) 0.052(11) 0.040(8) -0.016(7) -0.024(8) 0.038(10)
C44 0.050(10) 0.017(7) 0.060(8) 0.009(6) -0.002(7) 0.013(6)
C45 0.126(19) 0.061(12) 0.049(9) 0.025(8) -0.041(10) -0.056(12)
C46 0.18(2) 0.070(13) 0.027(7) 0.017(7) -0.019(10) -0.067(14)
C47 0.082(13) 0.042(9) 0.024(6) 0.009(5) -0.013(7) -0.011(8)
C48 0.046(10) 0.046(9) 0.053(8) -0.017(6) 0.007(7) -0.007(7)
C49 0.054(10) 0.051(10) 0.045(7) -0.023(6) 0.021(7) -0.031(8)
C50 0.058(11) 0.054(9) 0.022(6) 0.007(5) -0.008(6) 0.024(8)
C51 0.044(9) 0.031(8) 0.048(7) 0.003(6) -0.003(6) 0.001(6)
C52 0.042(10) 0.077(12) 0.041(7) -0.001(7) -0.008(6) 0.007(8)
C53 0.043(11) 0.055(11) 0.072(10) -0.021(8) -0.007(8) -0.006(8)
C54 0.040(9) 0.043(9) 0.055(8) -0.007(6) 0.011(7) -0.002(7)
C55 0.027(8) 0.052(9) 0.034(6) -0.003(5) -0.006(5) 0.011(6)
C56 0.037(10) 0.011(5) 0.040(6) 0.006(5) -0.007(6) 0.000(5)
C57 0.065(13) 0.046(10) 0.050(9) -0.005(6) -0.013(8) 0.011(8)
C58 0.063(12) 0.031(9) 0.062(9) -0.021(6) 0.008(8) 0.007(8)
C59 0.075(12) 0.028(8) 0.034(7) 0.004(5) -0.018(7) -0.016(8)
C60 0.049(10) 0.037(9) 0.050(8) -0.004(6) -0.025(7) -0.011(7)
C61 0.034(8) 0.026(7) 0.041(7) 0.002(5) 0.004(6) 0.001(6)

loop_
_atom_type_symbol
_atom_type_description
_atom_type_scat_dispersion_real
_atom_type_scat_dispersion_imag
_atom_type_scat_source
C C 0.0033 0.0016 'International Tables Vol C Tables 4.2.6.8 and 6.1.1.4'
H H 0.0000 0.0000 'International Tables Vol C Tables 4.2.6.8 and 6.1.1.4'
B B 0.0013 0.0007 'International Tables Vol C Tables 4.2.6.8 and 6.1.1.4'
O O 0.0106 0.0060 'International Tables Vol C Tables 4.2.6.8 and 6.1.1.4'
Si Si 0.0817 0.0704 'International Tables Vol C Tables 4.2.6.8 and 6.1.1.4'
P P 0.1023 0.0942 'International Tables Vol C Tables 4.2.6.8 and 6.1.1.4'
Pd Pd -0.9988 1.0072 'International Tables Vol C Tables 4.2.6.8 and 6.1.1.4'

loop_
_geom_angle_atom_site_label_1
_geom_angle_atom_site_label_2
_geom_angle_atom_site_label_3
_geom_angle
B1 Pd1 Si1 76.5(5)
B1 Pd1 P3 92.0(5)
Si1 Pd1 P3 168.33(13)
B1 Pd1 P2 129.6(5)
Si1 Pd1 P2 84.32(13)
P3 Pd1 P2 102.13(12)
B1 Pd1 P1 110.3(5)
Si1 Pd1 P1 82.62(13)
P3 Pd1 P1 103.40(13)
P2 Pd1 P1 112.81(13)
C12 Si1 C13 106.5(7)
C12 Si1 C14 102.0(6)
C13 Si1 C14 104.5(6)
C12 Si1 Pd1 109.1(4)
C13 Si1 Pd1 129.2(5)
C14 Si1 Pd1 102.1(4)
C7 P1 C20 101.4(6)
C7 P1 C26 98.6(6)
C20 P1 C26 106.9(6)
C7 P1 Pd1 109.6(4)
C20 P1 Pd1 113.9(5)
C26 P1 Pd1 123.2(4)
C32 P2 C19 100.9(6)
C32 P2 C38 101.6(8)
C19 P2 C38 106.0(8)
C32 P2 Pd1 118.1(5)
C19 P2 Pd1 106.7(4)
C38 P2 Pd1 121.2(5)
C56 P3 C50 102.7(7)
C56 P3 C44 100.5(6)
C50 P3 C44 100.3(6)
C56 P3 Pd1 113.4(4)
C50 P3 Pd1 114.9(5)
C44 P3 Pd1 122.2(4)
O2 B1 O1 109.3(14)
O2 B1 Pd1 121.4(12)
O1 B1 Pd1 128.5(13)
B1 O1 C1 111.9(14)
O1 C1 C6 110(2)
O1 C1 C5 107.0(17)
C6 C1 C5 106.2(17)
O1 C1 C2 104.1(11)
C6 C1 C2 114.3(18)
C5 C1 C2 114.8(18)
C4 C2 O2 104.6(16)
C4 C2 C3 110(2)
O2 C2 C3 104.3(18)
C4 C2 C1 119.1(17)
O2 C2 C1 101.3(12)
C3 C2 C1 115.2(16)
B1 O2 C2 112.1(13)
C2 C3 H1 109.5
C2 C3 H2 109.5
H1 C3 H2 109.5
C2 C3 H3 109.5
H1 C3 H3 109.5
H2 C3 H3 109.5
C2 C4 H4 109.5
C2 C4 H5 109.5
H4 C4 H5 109.5
C2 C4 H6 109.5
H4 C4 H6 109.5
H5 C4 H6 109.5
C1 C5 H7 109.5
C1 C5 H8 109.5
H7 C5 H8 109.5
C1 C5 H9 109.5
H7 C5 H9 109.5
H8 C5 H9 109.5
C1 C6 H10 109.5
C1 C6 H11 109.5
H10 C6 H11 109.5
C1 C6 H12 109.5
H10 C6 H12 109.5
H11 C6 H12 109.5
C8 C7 C12 117.4(13)
C8 C7 P1 125.7(10)
C12 C7 P1 116.9(9)
C9 C8 C7 123.4(14)
C9 C8 H13 118.3
C7 C8 H13 118.3
C8 C9 C10 119.9(13)
C8 C9 H14 120.1
C10 C9 H14 120.1
C9 C10 C11 119.7(15)
C9 C10 H15 120.2
C11 C10 H15 120.2
C12 C11 C10 122.6(15)
C12 C11 H16 118.7
C10 C11 H16 118.7
C11 C12 C7 116.9(12)
C11 C12 Si1 125.1(11)
C7 C12 Si1 117.5(10)
Si1 C13 H17 109.5
Si1 C13 H18 109.5
H17 C13 H18 109.5
Si1 C13 H19 109.5
H17 C13 H19 109.5
H18 C13 H19 109.5
C19 C14 C15 115.9(13)
C19 C14 Si1 123.1(10)
C15 C14 Si1 120.8(11)
C16 C15 C14 122.6(15)
C16 C15 H20 118.7
C14 C15 H20 118.7
C17 C16 C15 119.1(16)
C17 C16 H21 120.5
C15 C16 H21 120.5
C16 C17 C18 121.8(13)
C16 C17 H22 119.1
C18 C17 H22 119.1
C17 C18 C19 115.4(13)
C17 C18 H23 122.3
C19 C18 H23 122.3
C14 C19 C18 125.0(13)
C14 C19 P2 114.8(10)
C18 C19 P2 120.2(11)
C21 C20 C25 119.4(12)
C21 C20 P1 118.2(11)
C25 C20 P1 122.0(10)
C20 C21 C22 119.9(14)
C20 C21 H24 120.0
C22 C21 H24 120.0
C23 C22 C21 120.1(14)
C23 C22 H25 119.9
C21 C22 H25 119.9
C22 C23 C24 120.9(14)
C22 C23 H26 119.6
C24 C23 H26 119.6
C25 C24 C23 118.2(16)
C25 C24 H27 120.9
C23 C24 H27 120.9
C24 C25 C20 121.3(14)
C24 C25 H28 119.3
C20 C25 H28 119.3
C27 C26 C31 117.0(17)
C27 C26 P1 126.4(12)
C31 C26 P1 116.5(13)
C26 C27 C28 121.7(19)
C26 C27 H29 119.2
C28 C27 H29 119.2
C29 C28 C27 122(2)
C29 C28 H30 119.2
C27 C28 H30 119.2
C28 C29 C30 118(2)
C28 C29 H31 121.1
C30 C29 H31 121.1
C31 C30 C29 119(2)
C31 C30 H32 120.5
C29 C30 H32 120.5
C26 C31 C30 123(2)
C26 C31 H33 118.6
C30 C31 H33 118.6
C37 C32 C33 117.1(15)
C37 C32 P2 125.0(14)
C33 C32 P2 117.7(11)
C34 C33 C32 119.4(14)
C34 C33 H34 120.3
C32 C33 H34 120.3
C35 C34 C33 122(2)
C35 C34 H35 119.0
C33 C34 H35 119.0
C34 C35 C36 123(2)
C34 C35 H36 118.5
C36 C35 H36 118.5
C37 C36 C35 113.4(15)
C37 C36 H37 123.3
C35 C36 H37 123.3
C32 C37 C36 125.1(18)
C32 C37 H38 117.5
C36 C37 H38 117.5
C43 C38 C39 120.3(15)
C43 C38 P2 120.2(15)
C39 C38 P2 118.5(15)
C38 C39 C40 122(2)
C38 C39 H39 119.0
C40 C39 H39 119.0
C41 C40 C39 119(3)
C41 C40 H40 120.6
C39 C40 H40 120.6
C40 C41 C42 124(3)
C40 C41 H41 117.8
C42 C41 H41 117.8
C41 C42 C43 120(2)
C41 C42 H42 120.0
C43 C42 H42 120.0
C38 C43 C42 114(2)
C38 C43 H43 123.1
C42 C43 H43 123.1
C45 C44 C49 118.0(13)
C45 C44 P3 123.5(12)
C49 C44 P3 118.4(11)
C44 C45 C46 120.8(15)
C44 C45 H44 119.6
C46 C45 H44 119.6
C47 C46 C45 120.7(16)
C47 C46 H45 119.7
C45 C46 H45 119.7
C48 C47 C46 120.7(13)
C48 C47 H46 119.6
C46 C47 H46 119.6
C47 C48 C49 118.8(12)
C47 C48 H47 120.6
C49 C48 H47 120.6
C44 C49 C48 120.7(13)
C44 C49 H48 119.7
C48 C49 H48 119.7
C51 C50 C55 118.3(14)
C51 C50 P3 124.4(12)
C55 C50 P3 117.1(10)
C50 C51 C52 120.9(14)
C50 C51 H49 119.5
C52 C51 H49 119.5
C53 C52 C51 119.0(15)
C53 C52 H50 120.5
C51 C52 H50 120.5
C54 C53 C52 119.8(16)
C54 C53 H51 120.1
C52 C53 H51 120.1
C53 C54 C55 121.5(14)
C53 C54 H52 119.3
C55 C54 H52 119.3
C54 C55 C50 120.4(13)
C54 C55 H53 119.8
C50 C55 H53 119.8
C61 C56 C57 116.5(13)
C61 C56 P3 119.2(10)
C57 C56 P3 124.0(11)
C58 C57 C56 121.6(16)
C58 C57 H54 119.2
C56 C57 H54 119.2
C57 C58 C59 118.7(14)
C57 C58 H55 120.6
C59 C58 H55 120.6
C60 C59 C58 120.5(13)
C60 C59 H56 119.7
C58 C59 H56 119.7
C59 C60 C61 121.5(15)
C59 C60 H57 119.2
C61 C60 H57 119.2
C56 C61 C60 121.0(13)
C56 C61 H58 119.5
C60 C61 H58 119.5

loop_
_geom_bond_atom_site_label_1
_geom_bond_atom_site_label_2
_geom_bond_distance
Pd1 B1 2.120(18)
Pd1 Si1 2.345(4)
Pd1 P3 2.377(4)
Pd1 P2 2.386(3)
Pd1 P1 2.442(4)
Si1 C12 1.872(14)
Si1 C13 1.896(16)
Si1 C14 1.912(14)
P1 C7 1.803(14)
P1 C20 1.859(13)
P1 C26 1.878(15)
P2 C32 1.822(17)
P2 C19 1.853(14)
P2 C38 1.853(16)
P3 C56 1.834(12)
P3 C50 1.842(16)
P3 C44 1.858(14)
B1 O2 1.35(2)
B1 O1 1.36(2)
O1 C1 1.44(2)
C1 C6 1.49(3)
C1 C5 1.49(2)
C1 C2 1.55(3)
C2 C4 1.40(3)
C2 O2 1.479(18)
C2 C3 1.48(3)
C3 H1 0.9600
C3 H2 0.9600
C3 H3 0.9600
C4 H4 0.9600
C4 H5 0.9600
C4 H6 0.9600
C5 H7 0.9600
C5 H8 0.9600
C5 H9 0.9600
C6 H10 0.9600
C6 H11 0.9600
C6 H12 0.9600
C7 C8 1.373(17)
C7 C12 1.477(18)
C8 C9 1.35(2)
C8 H13 0.9300
C9 C10 1.37(2)
C9 H14 0.9300
C10 C11 1.38(2)
C10 H15 0.9300
C11 C12 1.378(19)
C11 H16 0.9300
C13 H17 0.9600
C13 H18 0.9600
C13 H19 0.9600
C14 C19 1.350(19)
C14 C15 1.409(19)
C15 C16 1.39(2)
C15 H20 0.9300
C16 C17 1.37(2)
C16 H21 0.9300
C17 C18 1.40(2)
C17 H22 0.9300
C18 C19 1.432(17)
C18 H23 0.9300
C20 C21 1.384(18)
C20 C25 1.40(2)
C21 C22 1.387(18)
C21 H24 0.9300
C22 C23 1.37(2)
C22 H25 0.9300
C23 C24 1.41(3)
C23 H26 0.9300
C24 C25 1.373(19)
C24 H27 0.9300
C25 H28 0.9300
C26 C27 1.35(2)
C26 C31 1.34(2)
C27 C28 1.37(2)
C27 H29 0.9300
C28 C29 1.32(3)
C28 H30 0.9300
C29 C30 1.40(4)
C29 H31 0.9300
C30 C31 1.35(3)
C30 H32 0.9300
C31 H33 0.9300
C32 C37 1.36(2)
C32 C33 1.40(2)
C33 C34 1.38(2)
C33 H34 0.9300
C34 C35 1.31(2)
C34 H35 0.9300
C35 C36 1.42(3)
C35 H36 0.9300
C36 C37 1.41(3)
C36 H37 0.9300
C37 H38 0.9300
C38 C43 1.40(2)
C38 C39 1.42(3)
C39 C40 1.43(3)
C39 H39 0.9300
C40 C41 1.23(4)
C40 H40 0.9300
C41 C42 1.43(4)
C41 H41 0.9300
C42 C43 1.50(3)
C42 H42 0.9300
C43 H43 0.9300
C44 C45 1.35(2)
C44 C49 1.393(19)
C45 C46 1.38(2)
C45 H44 0.9300
C46 C47 1.35(2)
C46 H45 0.9300
C47 C48 1.34(2)
C47 H46 0.9300
C48 C49 1.40(2)
C48 H47 0.9300
C49 H48 0.9300
C50 C51 1.390(17)
C50 C55 1.39(2)
C51 C52 1.40(2)
C51 H49 0.9300
C52 C53 1.38(2)
C52 H50 0.9300
C53 C54 1.37(2)
C53 H51 0.9300
C54 C55 1.37(2)
C54 H52 0.9300
C55 H53 0.9300
C56 C61 1.364(18)
C56 C57 1.414(19)
C57 C58 1.37(2)
C57 H54 0.9300
C58 C59 1.39(2)
C58 H55 0.9300
C59 C60 1.31(2)
C59 H56 0.9300
C60 C61 1.394(18)
C60 H57 0.9300
C61 H58 0.9300

loop_
_geom_torsion_atom_site_label_1
_geom_torsion_atom_site_label_2
_geom_torsion_atom_site_label_3
_geom_torsion_atom_site_label_4
_geom_torsion
B1 Pd1 Si1 C12 95.1(6)
P3 Pd1 Si1 C12 103.9(7)
P2 Pd1 Si1 C12 -131.9(4)
P1 Pd1 Si1 C12 -17.9(4)
B1 Pd1 Si1 C13 -37.0(8)
P3 Pd1 Si1 C13 -28.2(10)
P2 Pd1 Si1 C13 96.0(6)
P1 Pd1 Si1 C13 -150.1(6)
B1 Pd1 Si1 C14 -157.5(7)
P3 Pd1 Si1 C14 -148.7(7)
P2 Pd1 Si1 C14 -24.4(5)
P1 Pd1 Si1 C14 89.5(5)
B1 Pd1 P1 C7 -56.4(6)
Si1 Pd1 P1 C7 16.2(4)
P3 Pd1 P1 C7 -153.7(4)
P2 Pd1 P1 C7 96.8(4)
B1 Pd1 P1 C20 56.4(7)
Si1 Pd1 P1 C20 129.0(5)
P3 Pd1 P1 C20 -40.8(5)
P2 Pd1 P1 C20 -150.4(5)
B1 Pd1 P1 C26 -171.5(8)
Si1 Pd1 P1 C26 -98.8(6)
P3 Pd1 P1 C26 91.3(6)
P2 Pd1 P1 C26 -18.2(6)
B1 Pd1 P2 C32 -20.7(8)
Si1 Pd1 P2 C32 -87.9(5)
P3 Pd1 P2 C32 82.2(5)
P1 Pd1 P2 C32 -167.5(5)
B1 Pd1 P2 C19 92.0(8)
Si1 Pd1 P2 C19 24.7(5)
P3 Pd1 P2 C19 -165.1(5)
P1 Pd1 P2 C19 -54.8(5)
B1 Pd1 P2 C38 -146.8(10)
Si1 Pd1 P2 C38 146.0(8)
P3 Pd1 P2 C38 -43.9(8)
P1 Pd1 P2 C38 66.4(8)
B1 Pd1 P3 C56 93.3(7)
Si1 Pd1 P3 C56 84.7(8)
P2 Pd1 P3 C56 -38.0(5)
P1 Pd1 P3 C56 -155.3(5)
B1 Pd1 P3 C50 -149.0(6)
Si1 Pd1 P3 C50 -157.5(7)
P2 Pd1 P3 C50 79.8(5)
P1 Pd1 P3 C50 -37.5(5)
B1 Pd1 P3 C44 -27.2(8)
Si1 Pd1 P3 C44 -35.8(9)
P2 Pd1 P3 C44 -158.4(6)
P1 Pd1 P3 C44 84.2(6)
Si1 Pd1 B1 O2 116.4(14)
P3 Pd1 B1 O2 -61.8(14)
P2 Pd1 B1 O2 45.7(16)
P1 Pd1 B1 O2 -166.9(13)
Si1 Pd1 B1 O1 -75.0(16)
P3 Pd1 B1 O1 106.8(16)
P2 Pd1 B1 O1 -145.7(13)
P1 Pd1 B1 O1 1.8(17)
O2 B1 O1 C1 2(2)
Pd1 B1 O1 C1 -167.5(12)
B1 O1 C1 C6 -131.6(19)
B1 O1 C1 C5 113.4(19)
B1 O1 C1 C2 -9(2)
O1 C1 C2 C4 -103(2)
C6 C1 C2 C4 17(3)
C5 C1 C2 C4 140(2)
O1 C1 C2 O2 10.8(17)
C6 C1 C2 O2 131.1(18)
C5 C1 C2 O2 -105.8(18)
O1 C1 C2 C3 122.7(19)
C6 C1 C2 C3 -117(2)
C5 C1 C2 C3 6(2)
O1 B1 O2 C2 6(2)
Pd1 B1 O2 C2 176.4(11)
C4 C2 O2 B1 113.9(19)
C3 C2 O2 B1 -130.4(18)
C1 C2 O2 B1 -10.5(18)
C20 P1 C7 C8 50.6(13)
C26 P1 C7 C8 -58.8(13)
Pd1 P1 C7 C8 171.3(11)
C20 P1 C7 C12 -131.0(10)
C26 P1 C7 C12 119.7(10)
Pd1 P1 C7 C12 -10.2(10)
C12 C7 C8 C9 -3(2)
P1 C7 C8 C9 175.2(11)
C7 C8 C9 C10 2(2)
C8 C9 C10 C11 2(2)
C9 C10 C11 C12 -5(2)
C10 C11 C12 C7 3.1(19)
C10 C11 C12 Si1 -169.0(10)
C8 C7 C12 C11 0.8(17)
P1 C7 C12 C11 -177.8(9)
C8 C7 C12 Si1 173.5(10)
P1 C7 C12 Si1 -5.1(13)
C13 Si1 C12 C11 -26.2(13)
C14 Si1 C12 C11 83.0(12)
Pd1 Si1 C12 C11 -169.4(10)
C13 Si1 C12 C7 161.7(9)
C14 Si1 C12 C7 -89.0(10)
Pd1 Si1 C12 C7 18.5(10)
C12 Si1 C14 C19 136.9(13)
C13 Si1 C14 C19 -112.3(13)
Pd1 Si1 C14 C19 24.1(13)
C12 Si1 C14 C15 -48.0(13)
C13 Si1 C14 C15 62.8(13)
Pd1 Si1 C14 C15 -160.9(11)
C19 C14 C15 C16 -3(2)
Si1 C14 C15 C16 -178.0(13)
C14 C15 C16 C17 2(3)
C15 C16 C17 C18 2(3)
C16 C17 C18 C19 -4(2)
C15 C14 C19 C18 0(2)
Si1 C14 C19 C18 175.1(12)
C15 C14 C19 P2 -179.7(11)
Si1 C14 C19 P2 -4.4(17)
C17 C18 C19 C14 4(2)
C17 C18 C19 P2 -176.9(11)
C32 P2 C19 C14 106.4(12)
C38 P2 C19 C14 -148.1(12)
Pd1 P2 C19 C14 -17.6(12)
C32 P2 C19 C18 -73.1(14)
C38 P2 C19 C18 32.5(14)
Pd1 P2 C19 C18 162.9(11)
C7 P1 C20 C21 34.7(13)
C26 P1 C20 C21 137.4(12)
Pd1 P1 C20 C21 -83.0(12)
C7 P1 C20 C25 -152.8(12)
C26 P1 C20 C25 -50.0(14)
Pd1 P1 C20 C25 89.6(13)
C25 C20 C21 C22 1(2)
P1 C20 C21 C22 173.5(11)
C20 C21 C22 C23 0(2)
C21 C22 C23 C24 3(2)
C22 C23 C24 C25 -5(2)
C23 C24 C25 C20 6(2)
C21 C20 C25 C24 -3(2)
P1 C20 C25 C24 -175.8(12)
C7 P1 C26 C27 116.2(15)
C20 P1 C26 C27 11.4(17)
Pd1 P1 C26 C27 -123.5(13)
C7 P1 C26 C31 -61.0(16)
C20 P1 C26 C31 -165.8(16)
Pd1 P1 C26 C31 59.3(17)
C31 C26 C27 C28 -2(3)
P1 C26 C27 C28 -179.0(15)
C26 C27 C28 C29 2(3)
C27 C28 C29 C30 -3(4)
C28 C29 C30 C31 4(4)
C27 C26 C31 C30 4(3)
P1 C26 C31 C30 -179(2)
C29 C30 C31 C26 -5(4)
C19 P2 C32 C37 76.6(14)
C38 P2 C32 C37 -32.5(14)
Pd1 P2 C32 C37 -167.6(11)
C19 P2 C32 C33 -98.1(11)
C38 P2 C32 C33 152.9(11)
Pd1 P2 C32 C33 17.8(12)
C37 C32 C33 C34 0(2)
P2 C32 C33 C34 175.4(12)
C32 C33 C34 C35 0(3)
C33 C34 C35 C36 0(3)
C34 C35 C36 C37 0(3)
C33 C32 C37 C36 -1(2)
P2 C32 C37 C36 -175.5(13)
C35 C36 C37 C32 1(3)
C32 P2 C38 C43 -48.8(12)
C19 P2 C38 C43 -153.9(11)
Pd1 P2 C38 C43 84.5(13)
C32 P2 C38 C39 142.7(12)
C19 P2 C38 C39 37.6(13)
Pd1 P2 C38 C39 -84.0(12)
C43 C38 C39 C40 -3(3)
P2 C38 C39 C40 165.1(15)
C38 C39 C40 C41 10(3)
C39 C40 C41 C42 -10(4)
C40 C41 C42 C43 3(3)
C39 C38 C43 C42 -3.1(19)
P2 C38 C43 C42 -171.4(10)
C41 C42 C43 C38 4(2)
C56 P3 C44 C45 -4.8(18)
C50 P3 C44 C45 -109.9(17)
Pd1 P3 C44 C45 121.7(16)
C56 P3 C44 C49 176.1(12)
C50 P3 C44 C49 70.9(13)
Pd1 P3 C44 C49 -57.5(14)
C49 C44 C45 C46 -1(3)
P3 C44 C45 C46 -179.8(18)
C44 C45 C46 C47 -3(4)
C45 C46 C47 C48 5(3)
C46 C47 C48 C49 -3(3)
C45 C44 C49 C48 2(3)
P3 C44 C49 C48 -178.4(12)
C47 C48 C49 C44 0(2)
C56 P3 C50 C51 -86.6(13)
C44 P3 C50 C51 16.7(14)
Pd1 P3 C50 C51 149.8(11)
C56 P3 C50 C55 99.1(12)
C44 P3 C50 C55 -157.6(12)
Pd1 P3 C50 C55 -24.6(13)
C55 C50 C51 C52 -1(2)
P3 C50 C51 C52 -175.3(11)
C50 C51 C52 C53 3(2)
C51 C52 C53 C54 -4(2)
C52 C53 C54 C55 3(2)
C53 C54 C55 C50 0(2)
C51 C50 C55 C54 0(2)
P3 C50 C55 C54 174.3(10)
C50 P3 C56 C61 -172.0(10)
C44 P3 C56 C61 84.7(11)
Pd1 P3 C56 C61 -47.4(12)
C50 P3 C56 C57 15.0(13)
C44 P3 C56 C57 -88.2(13)
Pd1 P3 C56 C57 139.6(11)
C61 C56 C57 C58 3(2)
P3 C56 C57 C58 176.6(12)
C56 C57 C58 C59 -3(2)
C57 C58 C59 C60 2(2)
C58 C59 C60 C61 -2(2)
C57 C56 C61 C60 -3.1(19)
P3 C56 C61 C60 -176.6(10)
C59 C60 C61 C56 2(2)
